data_1007245
loop_
_publ_author_name
'Tranqui, D'
'Grenier, J C'
'Durif, A'
'Guitel, J C'

_publ_section_title
;
Structure cristalline de la variete orthorhombique du metaphosphate de
cobalt-ammonium: Co N H4 (P O3)3
;
_journal_coden_ASTM BUFCAE
_journal_name_full
;
Bulletin de la Societe Francaise de Mineralogie et de Cristallographie
(72,1949-100,1977)
;
_journal_page_first 252
_journal_page_last 256
_journal_volume 90
_journal_year 1967
_chemical_formula_structural '(N H4) Co (P O3)3'
_chemical_formula_sum 'Co H4 N O9 P3'
_chemical_name_systematic 'Ammonium cobalt catena-phosphate'
_space_group_IT_number 57
_symmetry_cell_setting orthorhombic
_symmetry_Int_Tables_number 57
_symmetry_space_group_name_Hall '-P 2c 2b'
_symmetry_space_group_name_H-M 'P b c m'
_cell_angle_alpha 90
_cell_angle_beta 90
_cell_angle_gamma 90
_cell_formula_units_Z 4
_cell_length_a 5.142
_cell_length_b 11.93
_cell_length_c 12.95
_cell_volume 794.4
_refine_ls_R_factor_all 0.13
_cod_original_formula_sum 'H4 Co N O9 P3'
_cod_database_code 1007245

loop_
_symmetry_equiv_pos_as_xyz
x,y,z
-x,-y,1/2+z
x,1/2-y,-z
-x,1/2+y,1/2-z
-x,-y,-z
x,y,1/2-z
-x,1/2+y,z
x,1/2-y,1/2+z

loop_
_atom_site_label
_atom_site_type_symbol
_atom_site_symmetry_multiplicity
_atom_site_Wyckoff_symbol
_atom_site_fract_x
_atom_site_fract_y
_atom_site_fract_z
_atom_site_occupancy
_atom_site_attached_hydrogens
_atom_site_calc_flag
N1 N3- 4 d 0. 0.26 0.25 1. 4 d
Co1 Co2+ 4 a 0. 0. 0. 1. 0 d
P1 P5+ 4 c 0.73 0.25 0. 1. 0 d
P2 P5+ 8 e 0.456 0.421 0.134 1. 0 d
O1 O2- 8 e 0.448 0.304 0.085 1. 0 d
O2 O2- 8 e 0.901 0.147 0.049 1. 0 d
O3 O2- 8 e 0.172 0.447 0.135 1. 0 d
O4 O2- 8 e 0.662 0.501 0.094 1. 0 d
O5 O2- 4 d 0.574 0.399 0.25 1. 0 d

loop_
_atom_type_symbol
_atom_type_oxidation_number
N3- -3.000
Co2+ 2.000
P5+ 5.000
O2- -2.000
H1+ 1.000
